data_1545174
loop_
_publ_author_name
'Hazra, Gurupada'
'Maity, Sanjay'
'Bhowmick, Sudipto'
'Ghorai, Prasanta'

_publ_section_title
;
 Organocatalytic, enantioselective synthesis of benzoxaboroles via
 Wittig/oxa-Michael reaction Cascade of \a-formyl boronic acids.
;
_journal_issue 4
_journal_name_full 'Chemical science'
_journal_page_first 3026
_journal_page_last 3030
_journal_paper_doi 10.1039/c6sc04522g
_journal_volume 8
_journal_year 2017
_chemical_absolute_configuration unk
_chemical_formula_sum 'C15 H12 B Cl O3'
_chemical_formula_weight 286.51
_space_group_crystal_system orthorhombic
_space_group_IT_number 19
_space_group_name_Hall 'P 2ac 2ab'
_space_group_name_H-M_alt 'P 21 21 21'
_symmetry_space_group_name_Hall 'P 2ac 2ab'
_symmetry_space_group_name_H-M 'P 21 21 21'
_atom_sites_solution_hydrogens geom
_audit_creation_method SHELXL-2014/7
_audit_update_record
;
2016-06-22 deposited with the CCDC.
2017-01-30 downloaded from the CCDC.
;
_cell_angle_alpha 90
_cell_angle_beta 90
_cell_angle_gamma 90
_cell_formula_units_Z 4
_cell_length_a 13.0121(10)
_cell_length_b 5.2339(4)
_cell_length_c 19.8200(16)
_cell_measurement_reflns_used 9875
_cell_measurement_temperature 142(2)
_cell_measurement_theta_max 28.28
_cell_measurement_theta_min 2.58
_cell_volume 1349.82(18)
_computing_structure_refinement 'SHELXL-2014/7 (Sheldrick, 2014)'
_diffrn_ambient_temperature 142(2)
_diffrn_measured_fraction_theta_full 0.999
_diffrn_measured_fraction_theta_max 0.998
_diffrn_measurement_device_type 'Bruker APEX-II CCD'
_diffrn_measurement_method '\f and \w scans'
_diffrn_radiation_type MoK\a
_diffrn_radiation_wavelength 0.71073
_diffrn_reflns_av_R_equivalents 0.0464
_diffrn_reflns_av_unetI/netI 0.0290
_diffrn_reflns_Laue_measured_fraction_full 0.999
_diffrn_reflns_Laue_measured_fraction_max 0.998
_diffrn_reflns_limit_h_max 17
_diffrn_reflns_limit_h_min -17
_diffrn_reflns_limit_k_max 7
_diffrn_reflns_limit_k_min -7
_diffrn_reflns_limit_l_max 26
_diffrn_reflns_limit_l_min -26
_diffrn_reflns_number 30213
_diffrn_reflns_point_group_measured_fraction_full 0.999
_diffrn_reflns_point_group_measured_fraction_max 0.998
_diffrn_reflns_theta_full 25.242
_diffrn_reflns_theta_max 28.702
_diffrn_reflns_theta_min 2.583
_exptl_absorpt_coefficient_mu 0.285
_exptl_absorpt_correction_type none
_exptl_crystal_colour colourless
_exptl_crystal_density_diffrn 1.410
_exptl_crystal_description plate
_exptl_crystal_F_000 592
_exptl_crystal_size_max .15
_exptl_crystal_size_mid .12
_exptl_crystal_size_min .09
_refine_diff_density_max 0.308
_refine_diff_density_min -0.283
_refine_diff_density_rms 0.047
_refine_ls_abs_structure_details
;
 Flack x determined using 1051 quotients [(I+)-(I-)]/[(I+)+(I-)]
 (Parsons, Flack and Wagner, Acta Cryst. B69 (2013) 249-259).
;
_refine_ls_abs_structure_Flack -0.01(2)
_refine_ls_extinction_method none
_refine_ls_goodness_of_fit_ref 0.969
_refine_ls_hydrogen_treatment constr
_refine_ls_matrix_type full
_refine_ls_number_parameters 182
_refine_ls_number_reflns 3472
_refine_ls_number_restraints 0
_refine_ls_restrained_S_all 0.969
_refine_ls_R_factor_all 0.0551
_refine_ls_R_factor_gt 0.0394
_refine_ls_shift/su_max 0.000
_refine_ls_shift/su_mean 0.000
_refine_ls_structure_factor_coef Fsqd
_refine_ls_weighting_details 'w=1/[\s^2^(Fo^2^)+(0.1000P)^2^] where P=(Fo^2^+2Fc^2^)/3'
_refine_ls_weighting_scheme calc
_refine_ls_wR_factor_gt 0.1151
_refine_ls_wR_factor_ref 0.1266
_reflns_Friedel_coverage 0.710
_reflns_Friedel_fraction_full 1.000
_reflns_Friedel_fraction_max 0.999
_reflns_number_gt 2888
_reflns_number_total 3472
_reflns_threshold_expression 'I > 2\s(I)'
_cod_data_source_file c6sc04522g2.cif
_cod_data_source_block C1_a
_cod_depositor_comments
;Adding full bibliography for 1545174.cif.

 Adding full bibliography for 1545174.cif.
;
_cod_database_code 1545174
_shelx_shelxl_version_number 2014/7
_shelx_space_group_comment
;
The symmetry employed for this shelxl refinement is uniquely defined
by the following loop, which should always be used as a source of
symmetry information in preference to the above space-group names.
They are only intended as comments.
;

loop_
_space_group_symop_operation_xyz
'x, y, z'
'-x+1/2, -y, z+1/2'
'-x, y+1/2, -z+1/2'
'x+1/2, -y+1/2, -z'

loop_
_atom_site_label
_atom_site_type_symbol
_atom_site_fract_x
_atom_site_fract_y
_atom_site_fract_z
_atom_site_U_iso_or_equiv
_atom_site_adp_type
_atom_site_occupancy
_atom_site_site_symmetry_order
_atom_site_calc_flag
_atom_site_refinement_flags_posn
_atom_site_refinement_flags_adp
Cl01 Cl 0.57530(5) -0.0179(2) 0.12692(4) 0.0583(3) Uani 1 1 d . .
O002 O 0.61124(14) 0.7010(3) 0.48409(9) 0.0293(4) Uani 1 1 d . .
O003 O 0.45759(15) 0.9163(4) 0.51092(10) 0.0374(4) Uani 1 1 d . .
H003 H 0.4131 0.9240 0.5415 0.056 Uiso 1 1 calc R U
O004 O 0.80021(14) 0.5489(4) 0.39071(10) 0.0381(5) Uani 1 1 d . .
C10 C 0.62469(18) 0.4020(4) 0.57235(11) 0.0236(5) Uani 1 1 d . .
C4 C 0.63703(17) 0.0508(5) 0.32264(12) 0.0278(5) Uani 1 1 d . .
H4 H 0.6194 -0.0354 0.3632 0.033 Uiso 1 1 calc R U
C9 C 0.67661(17) 0.4971(4) 0.50921(11) 0.0247(5) Uani 1 1 d . .
H9 H 0.7464 0.5655 0.5203 0.030 Uiso 1 1 calc R U
C3 C 0.69835(17) 0.2716(4) 0.32541(13) 0.0255(5) Uani 1 1 d . .
C12 C 0.47425(19) 0.4731(5) 0.64121(12) 0.0298(5) Uani 1 1 d . .
H12 H 0.4128 0.5643 0.6508 0.036 Uiso 1 1 calc R U
C11 C 0.53481(17) 0.5391(4) 0.58530(11) 0.0231(5) Uani 1 1 d . .
C15 C 0.6560(2) 0.2013(5) 0.61374(12) 0.0290(5) Uani 1 1 d . .
H15 H 0.7174 0.1096 0.6045 0.035 Uiso 1 1 calc R U
C7 C 0.73344(19) 0.3826(4) 0.39039(13) 0.0272(5) Uani 1 1 d . .
C14 C 0.5957(2) 0.1393(5) 0.66836(13) 0.0313(6) Uani 1 1 d . .
H14 H 0.6161 0.0032 0.6971 0.038 Uiso 1 1 calc R U
C13 C 0.5054(2) 0.2721(5) 0.68237(12) 0.0320(6) Uani 1 1 d . .
H13 H 0.4648 0.2251 0.7202 0.038 Uiso 1 1 calc R U
C8 C 0.6848(2) 0.2911(5) 0.45535(13) 0.0298(5) Uani 1 1 d . .
H8A H 0.6151 0.2255 0.4453 0.036 Uiso 1 1 calc R U
H8B H 0.7259 0.1474 0.4734 0.036 Uiso 1 1 calc R U
C5 C 0.60200(18) -0.0425(5) 0.26149(13) 0.0317(5) Uani 1 1 d . .
H5 H 0.5617 -0.1936 0.2597 0.038 Uiso 1 1 calc R U
C2 C 0.7253(2) 0.3917(5) 0.26494(13) 0.0326(6) Uani 1 1 d . .
H2 H 0.7698 0.5357 0.2660 0.039 Uiso 1 1 calc R U
C1 C 0.6887(2) 0.3051(5) 0.20396(14) 0.0356(6) Uani 1 1 d . .
H1 H 0.7054 0.3917 0.1633 0.043 Uiso 1 1 calc R U
C6 C 0.62670(18) 0.0880(6) 0.20295(13) 0.0346(6) Uani 1 1 d . .
B1 B 0.5275(2) 0.7356(5) 0.52649(14) 0.0278(6) Uani 1 1 d . .

loop_
_atom_site_aniso_label
_atom_site_aniso_U_11
_atom_site_aniso_U_22
_atom_site_aniso_U_33
_atom_site_aniso_U_23
_atom_site_aniso_U_13
_atom_site_aniso_U_12
Cl01 0.0344(4) 0.1090(8) 0.0316(4) -0.0002(4) -0.0067(3) -0.0098(4)
O002 0.0380(10) 0.0211(8) 0.0289(9) 0.0034(6) 0.0024(8) 0.0004(7)
O003 0.0433(10) 0.0336(9) 0.0353(10) 0.0033(8) -0.0019(8) 0.0121(8)
O004 0.0390(10) 0.0365(10) 0.0389(10) -0.0024(8) 0.0088(8) -0.0122(8)
C10 0.0272(11) 0.0210(11) 0.0226(11) -0.0011(8) -0.0015(9) -0.0041(9)
C4 0.0306(12) 0.0254(11) 0.0275(11) 0.0036(9) 0.0045(10) 0.0002(9)
C9 0.0265(10) 0.0228(11) 0.0247(10) 0.0002(9) 0.0009(9) -0.0028(9)
C3 0.0251(11) 0.0223(11) 0.0290(12) 0.0023(9) 0.0086(9) 0.0043(8)
C12 0.0323(13) 0.0292(12) 0.0280(11) -0.0045(10) 0.0023(9) 0.0037(10)
C11 0.0272(11) 0.0201(10) 0.0220(10) -0.0022(8) -0.0027(9) -0.0020(9)
C15 0.0287(12) 0.0293(12) 0.0289(13) 0.0016(9) -0.0026(10) 0.0033(10)
C7 0.0281(12) 0.0231(10) 0.0305(12) 0.0033(9) 0.0076(10) -0.0001(9)
C14 0.0396(14) 0.0292(12) 0.0251(12) 0.0054(10) -0.0043(11) 0.0029(10)
C13 0.0411(14) 0.0328(13) 0.0221(12) 0.0003(9) 0.0030(11) -0.0034(11)
C8 0.0365(14) 0.0222(11) 0.0308(13) 0.0016(9) 0.0073(11) -0.0021(10)
C5 0.0265(11) 0.0356(13) 0.0330(12) 0.0000(10) 0.0032(10) -0.0009(10)
C2 0.0316(13) 0.0303(12) 0.0359(14) 0.0068(10) 0.0108(11) 0.0053(10)
C1 0.0344(14) 0.0437(14) 0.0286(13) 0.0129(12) 0.0084(11) 0.0089(12)
C6 0.0210(11) 0.0544(16) 0.0285(12) 0.0003(11) 0.0004(10) 0.0082(11)
B1 0.0349(15) 0.0227(12) 0.0260(13) 0.0000(10) -0.0020(11) -0.0023(10)

loop_
_atom_type_symbol
_atom_type_description
_atom_type_scat_dispersion_real
_atom_type_scat_dispersion_imag
_atom_type_scat_source
C C 0.0033 0.0016 'International Tables Vol C Tables 4.2.6.8 and 6.1.1.4'
H H 0.0000 0.0000 'International Tables Vol C Tables 4.2.6.8 and 6.1.1.4'
B B 0.0013 0.0007 'International Tables Vol C Tables 4.2.6.8 and 6.1.1.4'
O O 0.0106 0.0060 'International Tables Vol C Tables 4.2.6.8 and 6.1.1.4'
Cl Cl 0.1484 0.1585 'International Tables Vol C Tables 4.2.6.8 and 6.1.1.4'

loop_
_geom_angle_atom_site_label_1
_geom_angle_atom_site_label_2
_geom_angle_atom_site_label_3
_geom_angle
B1 O002 C9 110.36(18)
B1 O003 H003 109.5
C11 C10 C15 121.6(2)
C11 C10 C9 111.00(19)
C15 C10 C9 127.4(2)
C5 C4 C3 120.8(2)
C5 C4 H4 119.6
C3 C4 H4 119.6
O002 C9 C8 108.73(19)
O002 C9 C10 105.37(18)
C8 C9 C10 112.33(18)
O002 C9 H9 110.1
C8 C9 H9 110.1
C10 C9 H9 110.1
C2 C3 C4 118.6(2)
C2 C3 C7 119.4(2)
C4 C3 C7 122.0(2)
C11 C12 C13 119.1(2)
C11 C12 H12 120.5
C13 C12 H12 120.5
C10 C11 C12 119.3(2)
C10 C11 B1 104.7(2)
C12 C11 B1 136.0(2)
C14 C15 C10 118.4(2)
C14 C15 H15 120.8
C10 C15 H15 120.8
O004 C7 C3 119.9(2)
O004 C7 C8 121.0(2)
C3 C7 C8 119.1(2)
C15 C14 C13 121.3(2)
C15 C14 H14 119.3
C13 C14 H14 119.3
C12 C13 C14 120.4(2)
C12 C13 H13 119.8
C14 C13 H13 119.8
C9 C8 C7 113.72(19)
C9 C8 H8A 108.8
C7 C8 H8A 108.8
C9 C8 H8B 108.8
C7 C8 H8B 108.8
H8A C8 H8B 107.7
C4 C5 C6 118.9(2)
C4 C5 H5 120.5
C6 C5 H5 120.5
C3 C2 C1 121.2(2)
C3 C2 H2 119.4
C1 C2 H2 119.4
C6 C1 C2 118.8(2)
C6 C1 H1 120.6
C2 C1 H1 120.6
C1 C6 C5 121.6(3)
C1 C6 Cl01 119.7(2)
C5 C6 Cl01 118.7(2)
O003 B1 O002 118.8(2)
O003 B1 C11 132.5(2)
O002 B1 C11 108.6(2)

loop_
_geom_bond_atom_site_label_1
_geom_bond_atom_site_label_2
_geom_bond_distance
Cl01 C6 1.739(3)
O002 B1 1.388(3)
O002 C9 1.453(3)
O003 B1 1.348(3)
O003 H003 0.8400
O004 C7 1.230(3)
C10 C11 1.396(3)
C10 C15 1.394(3)
C10 C9 1.507(3)
C4 C5 1.384(3)
C4 C3 1.406(3)
C4 H4 0.9500
C9 C8 1.521(3)
C9 H9 1.0000
C3 C2 1.398(3)
C3 C7 1.485(4)
C12 C11 1.403(3)
C12 C13 1.392(4)
C12 H12 0.9500
C11 B1 1.557(3)
C15 C14 1.375(4)
C15 H15 0.9500
C7 C8 1.513(3)
C14 C13 1.394(3)
C14 H14 0.9500
C13 H13 0.9500
C8 H8A 0.9900
C8 H8B 0.9900
C5 C6 1.384(4)
C5 H5 0.9500
C2 C1 1.376(4)
C2 H2 0.9500
C1 C6 1.394(4)
C1 H1 0.9500
